data_1507438
loop_
_publ_author_name
'Hong, Bor-Cherng'
'Shr, Yeong-Jou'
'Liao, Ju-Hsiou'

_publ_section_title
;
 Unprecedented Microwave Effects on the Cycloaddition of Fulvenes. A New
 Approach to the Construction of Polycyclic Ring Systems
;
_journal_issue 4
_journal_name_full 'Organic Letters'
_journal_page_first 663
_journal_paper_doi 10.1021/ol017304q
_journal_volume 4
_journal_year 2002
_chemical_formula_sum 'C19 H26 O5'
_chemical_formula_weight 334.40
_chemical_name_systematic
; 
 ? 
;
_space_group_IT_number 15
_symmetry_space_group_name_Hall '-C 2yc'
_symmetry_space_group_name_H-M 'C 1 2/c 1'
_atom_sites_solution_hydrogens geom
_atom_sites_solution_primary direct
_atom_sites_solution_secondary difmap
_audit_creation_method SHELXL
_cell_angle_alpha 90.00
_cell_angle_beta 97.466(15)
_cell_angle_gamma 90.00
_cell_formula_units_Z 8
_cell_length_a 32.068(8)
_cell_length_b 6.4068(12)
_cell_length_c 17.829(3)
_cell_measurement_temperature 570(2)
_cell_volume 3632.0(13)
_computing_structure_refinement 'SHELXL-93 (Sheldrick, 1993)'
_computing_structure_solution 'SHELXS-86 (Sheldrick, 1990)'
_diffrn_ambient_temperature 570(2)
_diffrn_radiation_monochromator graphite
_diffrn_radiation_source 'fine-focus sealed tube'
_diffrn_radiation_type MoK\a
_diffrn_radiation_wavelength 0.71073
_diffrn_reflns_av_R_equivalents 0.0182
_diffrn_reflns_av_sigmaI/netI 0.0196
_diffrn_reflns_limit_h_max 41
_diffrn_reflns_limit_h_min -18
_diffrn_reflns_limit_k_max 8
_diffrn_reflns_limit_k_min -8
_diffrn_reflns_limit_l_max 20
_diffrn_reflns_limit_l_min -23
_diffrn_reflns_number 6208
_diffrn_reflns_theta_max 27.63
_diffrn_reflns_theta_min 2.49
_exptl_absorpt_coefficient_mu 0.087
_exptl_crystal_density_diffrn 1.223
_exptl_crystal_F_000 1440
_refine_diff_density_max 0.914
_refine_diff_density_min -0.645
_refine_diff_density_rms 0.070
_refine_ls_extinction_coef 0.0006(2)
_refine_ls_extinction_expression Fc^*^=kFc[1+0.001xFc^2^\l^3^/sin(2\q)]^-1/4^
_refine_ls_extinction_method SHELXL
_refine_ls_goodness_of_fit_all 1.052
_refine_ls_goodness_of_fit_obs 1.236
_refine_ls_matrix_type full
_refine_ls_number_parameters 218
_refine_ls_number_reflns 3774
_refine_ls_number_restraints 0
_refine_ls_restrained_S_all 1.052
_refine_ls_restrained_S_obs 1.236
_refine_ls_R_factor_all 0.1512
_refine_ls_R_factor_obs 0.1206
_refine_ls_shift/esd_max 0.515
_refine_ls_shift/esd_mean 0.031
_refine_ls_structure_factor_coef Fsqd
_refine_ls_weighting_details 'w=1/[\s^2^(Fo^2^)+(0.0204P)^2^+20.6000P] where P=(Fo^2^+2Fc^2^)/3'
_refine_ls_weighting_scheme calc
_refine_ls_wR_factor_all 0.2177
_refine_ls_wR_factor_obs 0.2035
_reflns_number_observed 2456
_reflns_number_total 3774
_reflns_observed_criterion >2sigma(I)
_cod_data_source_file ol017304q_s1.cif
_cod_data_source_block hong
_cod_depositor_comments
;
The following automatic conversions were performed:

'_refine_ls_weighting_scheme' value 'calc
w=1/[\s^2^(Fo^2^)+(0.0204P)^2^+20.6000P] where P=(Fo^2^+2Fc^2^)/3'
was changed to 'calc'. New tag '_refine_ls_weighting_details' was
created. The value of the new tag was set to
'w=1/[\s^2^(Fo^2^)+(0.0204P)^2^+20.6000P] where P=(Fo^2^+2Fc^2^)/3'.

Automatic conversion script
Id: cif_fix_values 3143 2015-03-26 13:38:13Z robertas 
;
_cod_original_cell_volume 3631.9(13)
_cod_database_code 1507438

loop_
_symmetry_equiv_pos_as_xyz
'x, y, z'
'-x, y, -z+1/2'
'x+1/2, y+1/2, z'
'-x+1/2, y+1/2, -z+1/2'
'-x, -y, -z'
'x, -y, z-1/2'
'-x+1/2, -y+1/2, -z'
'x+1/2, -y+1/2, z-1/2'

loop_
_atom_site_aniso_label
_atom_site_aniso_U_11
_atom_site_aniso_U_22
_atom_site_aniso_U_33
_atom_site_aniso_U_23
_atom_site_aniso_U_13
_atom_site_aniso_U_12
O1 0.126(3) 0.065(2) 0.066(2) -0.007(2) 0.034(2) -0.004(2)
O2 0.122(3) 0.080(3) 0.069(2) 0.014(2) 0.028(2) 0.002(2)
O3 0.128(4) 0.092(3) 0.096(3) 0.009(2) -0.028(3) -0.015(3)
O4 0.130(3) 0.075(2) 0.074(2) -0.008(2) 0.024(2) -0.010(2)
O5 0.207(6) 0.067(3) 0.258(7) -0.017(4) 0.069(5) 0.026(4)
C1 0.096(3) 0.045(2) 0.038(2) 0.005(2) 0.001(2) -0.001(2)
C2 0.089(3) 0.050(2) 0.053(3) 0.008(2) 0.017(2) 0.003(2)
C3 0.070(3) 0.068(3) 0.052(2) 0.007(2) 0.011(2) -0.004(2)
C4 0.076(3) 0.083(3) 0.046(2) 0.007(2) 0.004(2) -0.006(3)
C5 0.072(3) 0.061(3) 0.043(2) 0.006(2) 0.000(2) -0.004(2)
C6 0.120(4) 0.060(3) 0.049(3) 0.005(2) -0.015(3) -0.012(3)
C7 0.093(4) 0.054(3) 0.047(2) -0.012(2) 0.007(2) -0.007(2)
C8 0.145(6) 0.070(4) 0.142(6) -0.032(4) 0.074(5) -0.014(4)
C9 0.123(5) 0.063(3) 0.076(3) -0.001(3) 0.033(3) 0.018(3)
C10 0.080(3) 0.094(4) 0.073(3) -0.025(3) 0.031(3) -0.022(3)
C11 0.197(8) 0.085(4) 0.053(3) 0.001(3) 0.025(4) -0.026(5)
C12 0.126(5) 0.061(3) 0.048(3) 0.004(2) 0.014(3) 0.009(3)
C13 0.090(4) 0.066(3) 0.053(3) 0.005(2) 0.008(3) 0.005(3)
C14 0.150(6) 0.092(4) 0.083(4) -0.020(3) 0.052(4) 0.001(4)
C15 0.107(4) 0.077(3) 0.068(3) 0.000(3) 0.022(3) -0.023(3)
C16 0.076(3) 0.076(4) 0.071(3) 0.000(3) 0.012(3) -0.020(3)
C17 0.154(6) 0.105(5) 0.089(4) -0.030(4) 0.039(4) -0.034(5)
C18 0.089(4) 0.099(4) 0.068(3) -0.007(3) -0.026(3) 0.018(3)
C19 0.124(6) 0.178(8) 0.151(7) 0.083(6) -0.062(5) -0.081(6)

loop_
_atom_site_label
_atom_site_type_symbol
_atom_site_fract_x
_atom_site_fract_y
_atom_site_fract_z
_atom_site_U_iso_or_equiv
_atom_site_thermal_displace_type
_atom_site_occupancy
_atom_site_calc_flag
_atom_site_refinement_flags
O1 O 0.30632(13) 0.0287(5) 0.0143(2) 0.0838(11) Uani 1 d .
O2 O 0.29447(13) -0.2891(6) 0.0569(2) 0.0892(12) Uani 1 d .
O3 O 0.46680(14) -0.3386(7) 0.0966(2) 0.1091(15) Uani 1 d .
O4 O 0.45371(14) -0.0179(6) 0.0528(2) 0.0917(12) Uani 1 d .
O5 O 0.4075(2) -0.9405(8) -0.2297(4) 0.174(3) Uani 1 d .
C1 C 0.3577(2) -0.5330(6) -0.1296(2) 0.0605(12) Uani 1 d .
C2 C 0.3988(2) -0.5467(7) -0.1177(2) 0.0631(12) Uani 1 d .
C3 C 0.41632(15) -0.4930(7) -0.0384(2) 0.0631(12) Uani 1 d .
H3A H 0.43517(15) -0.6057(7) -0.0182(2) 0.076 Uiso 1 calc R
C4 C 0.37717(14) -0.4989(8) 0.0015(2) 0.0687(13) Uani 1 d .
H4A H 0.37835(14) -0.3891(8) 0.0392(2) 0.082 Uiso 1 calc R
H4B H 0.37519(14) -0.6321(8) 0.0266(2) 0.082 Uiso 1 calc R
C5 C 0.33895(15) -0.4673(7) -0.0588(2) 0.0595(11) Uani 1 d .
H5A H 0.31681(15) -0.5661(7) -0.0498(2) 0.071 Uiso 1 calc R
C6 C 0.3319(2) -0.5936(8) -0.2043(3) 0.079(2) Uani 1 d .
C7 C 0.3674(2) -0.6267(7) -0.2622(2) 0.0649(13) Uani 1 d .
H7A H 0.3550(2) -0.6948(7) -0.3090(2) 0.078 Uiso 1 calc R
C8 C 0.4022(2) -0.7568(10) -0.2223(4) 0.114(3) Uani 1 d .
C9 C 0.4264(2) -0.6102(8) -0.1761(3) 0.086(2) Uani 1 d .
H9A H 0.4525(2) -0.6741(8) -0.1519(3) 0.103 Uiso 1 calc R
C10 C 0.4356(2) -0.4412(9) -0.2264(3) 0.080(2) Uani 1 d .
H10A H 0.4576(2) -0.4789(9) -0.2565(3) 0.096 Uiso 1 calc R
H10B H 0.4432(2) -0.3133(9) -0.1989(3) 0.096 Uiso 1 calc R
C11 C 0.3884(2) -0.4227(10) -0.2794(3) 0.111(2) Uani 1 d .
H11A H 0.3727(2) -0.3035(10) -0.2646(3) 0.133 Uiso 1 calc R
H11B H 0.3913(2) -0.4115(10) -0.3328(3) 0.133 Uiso 1 calc R
C12 C 0.3212(2) -0.2482(8) -0.0623(3) 0.078(2) Uani 1 d .
H12A H 0.3428(2) -0.1521(8) -0.0742(3) 0.094 Uiso 1 calc R
H12B H 0.2981(2) -0.2409(8) -0.1030(3) 0.094 Uiso 1 calc R
C13 C 0.3059(2) -0.1790(8) 0.0098(3) 0.0699(13) Uani 1 d .
C14 C 0.2920(2) 0.1161(10) 0.0801(3) 0.105(2) Uani 1 d .
H14A H 0.2935(2) 0.2656(10) 0.0777(3) 0.157 Uiso 1 calc R
H14B H 0.3096(2) 0.0674(10) 0.1244(3) 0.157 Uiso 1 calc R
H14C H 0.2635(2) 0.0741(10) 0.0823(3) 0.157 Uiso 1 calc R
C15 C 0.4411(2) -0.2894(9) -0.0332(3) 0.083(2) Uani 1 d .
H15A H 0.4654(2) -0.3055(9) -0.0599(3) 0.100 Uiso 1 calc R
H15B H 0.4236(2) -0.1799(9) -0.0583(3) 0.100 Uiso 1 calc R
C16 C 0.4554(2) -0.2250(9) 0.0456(3) 0.0744(14) Uani 1 d .
C17 C 0.4665(2) 0.0634(11) 0.1273(3) 0.114(2) Uani 1 d .
H17A H 0.4645(2) 0.2129(11) 0.1262(3) 0.171 Uiso 1 calc R
H17B H 0.4950(2) 0.0231(11) 0.1439(3) 0.171 Uiso 1 calc R
H17C H 0.4485(2) 0.0086(11) 0.1616(3) 0.171 Uiso 1 calc R
C18 C 0.3034(2) -0.4328(9) -0.2396(3) 0.088(2) Uani 1 d .
H18A H 0.2889(2) -0.4848(9) -0.2863(3) 0.133 Uiso 1 calc R
H18B H 0.3193(2) -0.3110(9) -0.2493(3) 0.133 Uiso 1 calc R
H18C H 0.2833(2) -0.3970(9) -0.2062(3) 0.133 Uiso 1 calc R
C19 C 0.3148(2) -0.8146(13) -0.2023(4) 0.158(4) Uani 1 d .
H19A H 0.3364(2) -0.9056(13) -0.1788(4) 0.237 Uiso 1 calc R
H19B H 0.3058(2) -0.8613(13) -0.2530(4) 0.237 Uiso 1 calc R
H19C H 0.2913(2) -0.8165(13) -0.1740(4) 0.237 Uiso 1 calc R

loop_
_atom_type_symbol
_atom_type_description
_atom_type_scat_dispersion_real
_atom_type_scat_dispersion_imag
_atom_type_scat_source
C C 0.0033 0.0016 'International Tables Vol C Tables 4.2.6.8 and 6.1.1.4'
H H 0.0000 0.0000 'International Tables Vol C Tables 4.2.6.8 and 6.1.1.4'
O O 0.0106 0.0060 'International Tables Vol C Tables 4.2.6.8 and 6.1.1.4'

loop_
_geom_angle_atom_site_label_1
_geom_angle_atom_site_label_2
_geom_angle_atom_site_label_3
_geom_angle
C13 O1 C14 116.0(4)
C16 O4 C17 116.1(5)
C2 C1 C6 123.1(5)
C2 C1 C5 112.3(4)
C6 C1 C5 124.4(5)
C1 C2 C3 112.6(4)
C1 C2 C9 125.1(5)
C3 C2 C9 122.3(5)
C2 C3 C4 101.9(4)
C2 C3 C15 112.6(4)
C4 C3 C15 116.6(4)
C3 C4 C5 107.5(4)
C12 C5 C4 114.4(4)
C12 C5 C1 114.1(4)
C4 C5 C1 100.3(4)
C18 C6 C1 115.7(4)
C18 C6 C19 117.3(5)
C1 C6 C19 112.0(4)
C18 C6 C7 105.4(4)
C1 C6 C7 103.8(4)
C19 C6 C7 100.1(5)
C8 C7 C11 104.6(5)
C8 C7 C6 108.0(4)
C11 C7 C6 112.1(4)
O5 C8 C9 129.9(9)
O5 C8 C7 127.1(8)
C9 C8 C7 103.1(5)
C8 C9 C10 105.9(5)
C8 C9 C2 104.7(5)
C10 C9 C2 114.0(4)
C9 C10 C11 99.2(4)
C7 C11 C10 102.4(5)
C13 C12 C5 113.8(4)
O2 C13 O1 123.5(5)
O2 C13 C12 126.4(5)
O1 C13 C12 110.1(4)
C16 C15 C3 113.0(4)
O3 C16 O4 123.2(5)
O3 C16 C15 125.8(5)
O4 C16 C15 111.0(5)

loop_
_geom_bond_atom_site_label_1
_geom_bond_atom_site_label_2
_geom_bond_distance
O1 C13 1.333(6)
O1 C14 1.428(6)
O2 C13 1.191(5)
O3 C16 1.186(6)
O4 C16 1.335(6)
O4 C17 1.435(6)
O5 C8 1.199(7)
C1 C2 1.311(7)
C1 C6 1.524(6)
C1 C5 1.527(6)
C2 C3 1.492(6)
C2 C9 1.508(7)
C3 C4 1.522(6)
C3 C15 1.524(6)
C4 C5 1.535(6)
C5 C12 1.513(6)
C6 C18 1.464(7)
C6 C19 1.520(8)
C6 C7 1.648(7)
C7 C8 1.497(9)
C7 C11 1.520(7)
C8 C9 1.414(8)
C9 C10 1.460(7)
C10 C11 1.681(9)
C12 C13 1.501(6)
C15 C16 1.479(7)
